data_1566549
loop_
_publ_author_name
'Wittmann, Christopher'
'Bacher, Felix'
'Enyedy, Eva A.'
'D\"om\"ot\"or, Orsolya'
'Spengler, Gabriella'
'Madejski, Christian'
'Reynisson, J\'ohannes'
'Arion, Vladimir B.'

_publ_section_title
;
 Highly Antiproliferative Latonduine and Indolo[2,3-<i>c</i>]quinoline
 Derivatives: Complex Formation with Copper(II) Markedly Changes the
 Kinase Inhibitory Profile.
;
_journal_issue 3
_journal_name_full 'Journal of medicinal chemistry'
_journal_page_first 2238
_journal_page_last 2261
_journal_paper_doi 10.1021/acs.jmedchem.1c01740
_journal_volume 65
_journal_year 2022
_chemical_formula_moiety 'C26 H23 Br N6 O'
_chemical_formula_sum 'C26 H23 Br N6 O'
_chemical_formula_weight 515.41
_space_group_crystal_system triclinic
_space_group_IT_number 2
_space_group_name_Hall '-P 1'
_space_group_name_H-M_alt 'P -1'
_atom_sites_solution_hydrogens mixed
_audit_creation_method SHELXL-2014
_cell_angle_alpha 76.485(5)
_cell_angle_beta 82.598(5)
_cell_angle_gamma 67.698(8)
_cell_formula_units_Z 4
_cell_length_a 12.220(2)
_cell_length_b 12.7328(19)
_cell_length_c 16.4240(15)
_cell_measurement_reflns_used 9838
_cell_measurement_temperature 100(2)
_cell_measurement_theta_max 28.210
_cell_measurement_theta_min 2.255
_cell_volume 2296.6(6)
_computing_cell_refinement 'Bruker SAINT v8.38A'
_computing_data_collection 'Bruker APEX3'
_computing_data_reduction 'Bruker SAINT v8.38A'
_computing_molecular_graphics 'Bruker SHELXTL'
_computing_publication_material 'Bruker SHELXTL'
_computing_structure_refinement 'SHELXL-2014 (Sheldrick, 2014)'
_computing_structure_solution 'SHELXS-2014 (Sheldrick, 2014)'
_diffrn_ambient_temperature 100(2)
_diffrn_measured_fraction_theta_full 0.999
_diffrn_measured_fraction_theta_max 0.994
_diffrn_measurement_device_type 'Buker D8 Venture'
_diffrn_measurement_method '\f and \w scans'
_diffrn_radiation_type MoK\a
_diffrn_radiation_wavelength 0.71073
_diffrn_reflns_av_R_equivalents 0.0629
_diffrn_reflns_av_unetI/netI 0.0538
_diffrn_reflns_Laue_measured_fraction_full 0.999
_diffrn_reflns_Laue_measured_fraction_max 0.994
_diffrn_reflns_limit_h_max 16
_diffrn_reflns_limit_h_min -15
_diffrn_reflns_limit_k_max 17
_diffrn_reflns_limit_k_min -16
_diffrn_reflns_limit_l_max 21
_diffrn_reflns_limit_l_min -21
_diffrn_reflns_number 61467
_diffrn_reflns_point_group_measured_fraction_full 0.999
_diffrn_reflns_point_group_measured_fraction_max 0.994
_diffrn_reflns_theta_full 25.242
_diffrn_reflns_theta_max 28.398
_diffrn_reflns_theta_min 2.015
_exptl_absorpt_coefficient_mu 1.822
_exptl_absorpt_correction_T_max 0.7457
_exptl_absorpt_correction_T_min 0.6554
_exptl_absorpt_correction_type multi-scan
_exptl_absorpt_process_details SADABS
_exptl_crystal_colour yellow
_exptl_crystal_density_diffrn 1.491
_exptl_crystal_description needle
_exptl_crystal_F_000 1056
_exptl_crystal_size_max 0.100
_exptl_crystal_size_mid 0.020
_exptl_crystal_size_min 0.010
_refine_diff_density_max 0.371
_refine_diff_density_min -0.824
_refine_diff_density_rms 0.070
_refine_ls_extinction_method none
_refine_ls_goodness_of_fit_ref 1.043
_refine_ls_hydrogen_treatment mixed
_refine_ls_matrix_type full
_refine_ls_number_parameters 629
_refine_ls_number_reflns 11453
_refine_ls_number_restraints 0
_refine_ls_restrained_S_all 1.043
_refine_ls_R_factor_all 0.0661
_refine_ls_R_factor_gt 0.0373
_refine_ls_shift/su_max 0.001
_refine_ls_shift/su_mean 0.000
_refine_ls_structure_factor_coef Fsqd
_refine_ls_weighting_details 'w=1/[\s^2^(Fo^2^)+(0.0438P)^2^+0.3488P] where P=(Fo^2^+2Fc^2^)/3'
_refine_ls_weighting_scheme calc
_refine_ls_wR_factor_gt 0.0853
_refine_ls_wR_factor_ref 0.0928
_reflns_Friedel_coverage 0.000
_reflns_number_gt 8067
_reflns_number_total 11453
_reflns_threshold_expression 'I > 2\s(I)'
_cod_data_source_file jm1c01740_si_020.cif
_cod_data_source_block feba766
_cod_database_code 1566549
_shelx_space_group_comment
;
The symmetry employed for this shelxl refinement is uniquely defined
by the following loop, which should always be used as a source of
symmetry information in preference to the above space-group names.
They are only intended as comments.
;
_shelx_estimated_absorpt_t_min 0.839
_shelx_estimated_absorpt_t_max 0.982
_shelxl_version_number 2014-3

loop_
_space_group_symop_operation_xyz
'x, y, z'
'-x, -y, -z'

loop_
_atom_site_label
_atom_site_type_symbol
_atom_site_fract_x
_atom_site_fract_y
_atom_site_fract_z
_atom_site_U_iso_or_equiv
_atom_site_adp_type
_atom_site_occupancy
_atom_site_site_symmetry_order
_atom_site_calc_flag
_atom_site_refinement_flags_posn
_atom_site_refinement_flags_adp
_atom_site_refinement_flags_occupancy
_atom_site_disorder_assembly
_atom_site_disorder_group
Br2 Br 0.73757(2) 0.64067(2) -0.53701(2) 0.03178(7) Uani 1 1 d . . . . .
Br1 Br -0.06932(2) 0.25472(2) 0.33960(2) 0.03076(7) Uani 1 1 d . . . . .
C1 C 0.04010(19) 0.65371(19) 0.37962(13) 0.0235(5) Uani 1 1 d . . . . .
H1 H 0.0107 0.5925 0.3981 0.028 Uiso 1 1 calc R U . . .
C2 C 0.0640(2) 0.7036(2) 0.43743(14) 0.0278(5) Uani 1 1 d . . . . .
H2 H 0.0510 0.6767 0.4955 0.033 Uiso 1 1 calc R U . . .
C3 C 0.1070(2) 0.7933(2) 0.41149(15) 0.0318(6) Uani 1 1 d . . . . .
H3 H 0.1227 0.8276 0.4520 0.038 Uiso 1 1 calc R U . . .
C4 C 0.1270(2) 0.83280(19) 0.32770(14) 0.0275(5) Uani 1 1 d . . . . .
H4 H 0.1575 0.8934 0.3108 0.033 Uiso 1 1 calc R U . . .
C4A C 0.10239(19) 0.78386(18) 0.26627(13) 0.0223(5) Uani 1 1 d . . . . .
N5 N 0.11928(16) 0.83148(15) 0.18341(11) 0.0220(4) Uani 1 1 d . . . . .
C6 C 0.08844(18) 0.79356(17) 0.12502(13) 0.0207(4) Uani 1 1 d . . . . .
C6A C 0.04203(19) 0.70326(17) 0.14578(13) 0.0203(4) Uani 1 1 d . . . . .
N7 N 0.00658(16) 0.65193(15) 0.09385(12) 0.0217(4) Uani 1 1 d . . . . .
H7 H 0.004(2) 0.674(2) 0.0448(15) 0.027(7) Uiso 1 1 d . . . . .
C7A C -0.02310(18) 0.56180(18) 0.14182(12) 0.0204(4) Uani 1 1 d . . . . .
C8 C -0.06235(19) 0.48594(18) 0.11658(13) 0.0231(5) Uani 1 1 d . . . . .
H8 H -0.0766 0.4945 0.0595 0.028 Uiso 1 1 calc R U . . .
C9 C -0.0800(2) 0.39776(19) 0.17702(13) 0.0237(5) Uani 1 1 d . . . . .
H9 H -0.1073 0.3446 0.1619 0.028 Uiso 1 1 calc R U . . .
C10 C -0.0576(2) 0.38659(18) 0.26112(13) 0.0236(5) Uani 1 1 d . . . . .
C11 C -0.02339(19) 0.46390(18) 0.28747(13) 0.0220(5) Uani 1 1 d . . . . .
H11 H -0.0116 0.4556 0.3450 0.026 Uiso 1 1 calc R U . . .
C11A C -0.00635(18) 0.55523(17) 0.22733(12) 0.0197(4) Uani 1 1 d . . . . .
C11B C 0.03225(18) 0.64818(17) 0.22869(13) 0.0198(4) Uani 1 1 d . . . . .
C11C C 0.05862(19) 0.69223(18) 0.29325(13) 0.0205(4) Uani 1 1 d . . . . .
N12 N 0.10586(17) 0.84481(16) 0.04352(11) 0.0226(4) Uani 1 1 d . . . . .
H12 H 0.139(2) 0.897(2) 0.0332(16) 0.038(8) Uiso 1 1 d . . . . .
N40 N 0.62947(16) 0.35791(15) -0.00592(11) 0.0223(4) Uani 1 1 d . . . . .
C41 C 0.5973(2) 0.28914(18) 0.05501(13) 0.0233(5) Uani 1 1 d . . . . .
H41 H 0.5675 0.2389 0.0382 0.028 Uiso 1 1 calc R U . . .
C42 C 0.59951(19) 0.27646(18) 0.14596(13) 0.0223(5) Uani 1 1 d . . . . .
N43 N 0.64279(17) 0.34229(15) 0.17593(11) 0.0238(4) Uani 1 1 d . . . . .
C44 C 0.6439(2) 0.32826(18) 0.25905(13) 0.0248(5) Uani 1 1 d . . . . .
H44 H 0.6740 0.3749 0.2801 0.030 Uiso 1 1 calc R U . . .
C45 C 0.6041(2) 0.25025(18) 0.31687(13) 0.0250(5) Uani 1 1 d . . . . .
C46 C 0.5598(2) 0.18351(19) 0.28513(14) 0.0275(5) Uani 1 1 d . . . . .
H46 H 0.5312 0.1293 0.3222 0.033 Uiso 1 1 calc R U . . .
C47 C 0.55732(19) 0.19581(18) 0.19919(13) 0.0248(5) Uani 1 1 d . . . . .
H47 H 0.5274 0.1501 0.1769 0.030 Uiso 1 1 calc R U . . .
C48 C 0.6052(2) 0.24348(19) 0.40994(13) 0.0297(6) Uani 1 1 d . . . . .
H48A H 0.6665 0.2713 0.4205 0.036 Uiso 1 1 calc R U . . .
H48B H 0.5275 0.2950 0.4293 0.036 Uiso 1 1 calc R U . . .
N49 N 0.62924(16) 0.12529(15) 0.45778(10) 0.0247(4) Uani 1 1 d . . . . .
C50 C 0.7531(2) 0.05210(18) 0.44724(13) 0.0254(5) Uani 1 1 d . . . . .
H50A H 0.8044 0.0823 0.4694 0.030 Uiso 1 1 calc R U . . .
H50B H 0.7746 0.0529 0.3869 0.030 Uiso 1 1 calc R U . . .
C51 C 0.7719(3) -0.0701(2) 0.49359(14) 0.0371(6) Uani 1 1 d . . . . .
H51A H 0.7235 -0.1013 0.4693 0.044 Uiso 1 1 calc R U . . .
H51B H 0.8562 -0.1197 0.4868 0.044 Uiso 1 1 calc R U . . .
O52 O 0.73993(16) -0.07372(14) 0.58092(9) 0.0381(4) Uani 1 1 d . . . . .
C53 C 0.6201(2) -0.0012(2) 0.59155(14) 0.0343(6) Uani 1 1 d . . . . .
H53A H 0.5993 -0.0038 0.6521 0.041 Uiso 1 1 calc R U . . .
H53B H 0.5683 -0.0304 0.5691 0.041 Uiso 1 1 calc R U . . .
C54 C 0.5988(2) 0.1225(2) 0.54732(13) 0.0319(6) Uani 1 1 d . . . . .
H54A H 0.5146 0.1712 0.5554 0.038 Uiso 1 1 calc R U . . .
H54B H 0.6481 0.1534 0.5709 0.038 Uiso 1 1 calc R U . . .
N13 N 0.06530(16) 0.81819(15) -0.01941(11) 0.0240(4) Uani 1 1 d . . . . .
C14 C 0.0820(2) 0.86580(18) -0.09604(13) 0.0229(5) Uani 1 1 d . . . . .
H14 H 0.0506 0.8435 -0.1364 0.027 Uiso 1 1 calc R U . . .
C15 C 0.14068(19) 0.94807(17) -0.13137(13) 0.0203(4) Uani 1 1 d . . . . .
N16 N 0.19205(16) 0.98366(15) -0.08066(10) 0.0209(4) Uani 1 1 d . . . . .
C17 C 0.24260(19) 1.06108(17) -0.11611(13) 0.0215(5) Uani 1 1 d . . . . .
H17 H 0.2794 1.0861 -0.0808 0.026 Uiso 1 1 calc R U . . .
C18 C 0.24439(19) 1.10714(17) -0.20201(12) 0.0209(5) Uani 1 1 d . . . . .
C19 C 0.19165(19) 1.06840(18) -0.25291(13) 0.0222(5) Uani 1 1 d . . . . .
H19 H 0.1911 1.0973 -0.3117 0.027 Uiso 1 1 calc R U . . .
C20 C 0.14045(19) 0.98825(18) -0.21789(13) 0.0217(5) Uani 1 1 d . . . . .
H20 H 0.1052 0.9604 -0.2523 0.026 Uiso 1 1 calc R U . . .
C21 C 0.2920(2) 1.20194(19) -0.24009(13) 0.0254(5) Uani 1 1 d . . . . .
H21A H 0.3374 1.1843 -0.2928 0.030 Uiso 1 1 calc R U . . .
H21B H 0.2243 1.2758 -0.2547 0.030 Uiso 1 1 calc R U . . .
N22 N 0.36767(16) 1.21785(14) -0.18633(11) 0.0218(4) Uani 1 1 d . . . . .
C23 C 0.4897(2) 1.13709(18) -0.19196(15) 0.0274(5) Uani 1 1 d . . . . .
H23A H 0.5209 1.1480 -0.2508 0.033 Uiso 1 1 calc R U . . .
H23B H 0.4917 1.0565 -0.1746 0.033 Uiso 1 1 calc R U . . .
C24 C 0.5669(2) 1.15647(19) -0.13647(16) 0.0331(6) Uani 1 1 d . . . . .
H24B H 0.5393 1.1399 -0.0772 0.040 Uiso 1 1 calc R U . . .
H24A H 0.6495 1.1025 -0.1423 0.040 Uiso 1 1 calc R U . . .
O25 O 0.56348(14) 1.27243(12) -0.15830(10) 0.0269(4) Uani 1 1 d . . . . .
C26 C 0.4436(2) 1.35126(19) -0.15162(16) 0.0314(6) Uani 1 1 d . . . . .
H26A H 0.4416 1.4319 -0.1665 0.038 Uiso 1 1 calc R U . . .
H26B H 0.4124 1.3374 -0.0930 0.038 Uiso 1 1 calc R U . . .
C27 C 0.3669(2) 1.33588(18) -0.20858(16) 0.0305(5) Uani 1 1 d . . . . .
H27A H 0.2849 1.3916 -0.2037 0.037 Uiso 1 1 calc R U . . .
H27B H 0.3966 1.3517 -0.2674 0.037 Uiso 1 1 calc R U . . .
C28 C 0.77177(19) 0.78166(18) -0.22347(13) 0.0222(5) Uani 1 1 d . . . . .
H28 H 0.7715 0.7904 -0.2825 0.027 Uiso 1 1 calc R U . . .
C29 C 0.7955(2) 0.86040(18) -0.19118(14) 0.0261(5) Uani 1 1 d . . . . .
H29 H 0.8111 0.9231 -0.2281 0.031 Uiso 1 1 calc R U . . .
C30 C 0.7969(2) 0.84969(18) -0.10440(14) 0.0246(5) Uani 1 1 d . . . . .
H30 H 0.8132 0.9049 -0.0827 0.029 Uiso 1 1 calc R U . . .
C31 C 0.77442(19) 0.75892(18) -0.05080(14) 0.0230(5) Uani 1 1 d . . . . .
H31 H 0.7754 0.7516 0.0080 0.028 Uiso 1 1 calc R U . . .
C31A C 0.74992(18) 0.67655(17) -0.08212(12) 0.0191(4) Uani 1 1 d . . . . .
N32 N 0.72682(16) 0.58944(15) -0.02403(10) 0.0210(4) Uani 1 1 d . . . . .
C33 C 0.69798(18) 0.51365(17) -0.04978(12) 0.0190(4) Uani 1 1 d . . . . .
C33A C 0.69280(18) 0.51752(16) -0.13670(12) 0.0176(4) Uani 1 1 d . . . . .
N34 N 0.66337(16) 0.44717(16) -0.17460(11) 0.0197(4) Uani 1 1 d . . . . .
H34 H 0.652(2) 0.391(2) -0.1509(15) 0.030(7) Uiso 1 1 d . . . . .
C34A C 0.67020(18) 0.48454(17) -0.25983(12) 0.0195(4) Uani 1 1 d . . . . .
C35 C 0.64809(19) 0.43897(18) -0.32238(13) 0.0216(5) Uani 1 1 d . . . . .
H35 H 0.6211 0.3759 -0.3091 0.026 Uiso 1 1 calc R U . . .
C36 C 0.6668(2) 0.48894(19) -0.40454(13) 0.0246(5) Uani 1 1 d . . . . .
H36 H 0.6532 0.4601 -0.4491 0.030 Uiso 1 1 calc R U . . .
C37 C 0.7060(2) 0.58215(19) -0.42201(12) 0.0242(5) Uani 1 1 d . . . . .
C38 C 0.72556(19) 0.63079(18) -0.36125(12) 0.0223(5) Uani 1 1 d . . . . .
H38 H 0.7507 0.6951 -0.3756 0.027 Uiso 1 1 calc R U . . .
C38A C 0.70663(18) 0.58125(17) -0.27700(12) 0.0199(4) Uani 1 1 d . . . . .
C38B C 0.71885(18) 0.60265(17) -0.19700(12) 0.0177(4) Uani 1 1 d . . . . .
C38C C 0.74785(18) 0.68789(17) -0.17027(12) 0.0183(4) Uani 1 1 d . . . . .
N39 N 0.67424(17) 0.43091(15) 0.01261(11) 0.0226(4) Uani 1 1 d . . . . .
H39 H 0.676(3) 0.434(3) 0.0649(19) 0.057(9) Uiso 1 1 d . . . . .

loop_
_atom_site_aniso_label
_atom_site_aniso_U_11
_atom_site_aniso_U_22
_atom_site_aniso_U_33
_atom_site_aniso_U_23
_atom_site_aniso_U_13
_atom_site_aniso_U_12
Br2 0.03852(15) 0.03721(14) 0.01928(11) -0.00185(9) -0.00005(9) -0.01600(11)
Br1 0.03964(15) 0.03009(13) 0.02867(12) -0.00115(9) -0.00064(10) -0.02245(11)
C1 0.0216(12) 0.0223(11) 0.0287(11) -0.0057(9) -0.0007(9) -0.0100(9)
C2 0.0302(14) 0.0303(12) 0.0236(11) -0.0068(9) -0.0002(9) -0.0115(10)
C3 0.0374(15) 0.0326(13) 0.0315(12) -0.0129(10) -0.0029(10) -0.0152(11)
C4 0.0297(13) 0.0259(12) 0.0318(12) -0.0076(9) -0.0037(10) -0.0140(10)
C4A 0.0183(11) 0.0205(10) 0.0275(11) -0.0072(9) -0.0009(9) -0.0050(9)
N5 0.0190(10) 0.0201(9) 0.0277(9) -0.0064(7) -0.0005(7) -0.0071(7)
C6 0.0148(11) 0.0166(10) 0.0286(11) -0.0051(8) -0.0001(8) -0.0033(8)
C6A 0.0168(11) 0.0194(10) 0.0252(10) -0.0063(8) -0.0013(8) -0.0059(8)
N7 0.0234(10) 0.0220(9) 0.0220(9) -0.0029(8) -0.0019(8) -0.0114(8)
C7A 0.0151(11) 0.0223(10) 0.0232(10) -0.0049(8) 0.0010(8) -0.0065(9)
C8 0.0225(12) 0.0256(11) 0.0240(10) -0.0072(9) 0.0004(9) -0.0108(9)
C9 0.0222(12) 0.0244(11) 0.0294(11) -0.0076(9) -0.0003(9) -0.0129(9)
C10 0.0228(12) 0.0228(11) 0.0256(11) -0.0025(9) 0.0029(9) -0.0114(9)
C11 0.0195(11) 0.0235(11) 0.0234(10) -0.0046(8) 0.0005(8) -0.0087(9)
C11A 0.0137(11) 0.0199(10) 0.0247(10) -0.0055(8) -0.0001(8) -0.0049(8)
C11B 0.0147(11) 0.0179(10) 0.0260(10) -0.0043(8) 0.0005(8) -0.0056(8)
C11C 0.0164(11) 0.0192(10) 0.0252(10) -0.0054(8) -0.0020(8) -0.0047(8)
N12 0.0243(11) 0.0227(10) 0.0255(9) -0.0049(7) 0.0003(7) -0.0141(8)
N40 0.0253(10) 0.0186(9) 0.0245(9) -0.0016(7) -0.0042(7) -0.0104(8)
C41 0.0246(12) 0.0201(10) 0.0263(11) -0.0008(8) -0.0046(9) -0.0105(9)
C42 0.0171(11) 0.0192(10) 0.0249(10) 0.0008(8) -0.0008(8) -0.0034(9)
N43 0.0269(11) 0.0178(9) 0.0241(9) 0.0012(7) -0.0018(8) -0.0083(8)
C44 0.0265(13) 0.0206(11) 0.0244(10) -0.0019(8) 0.0006(9) -0.0073(9)
C45 0.0202(12) 0.0204(11) 0.0248(11) 0.0025(9) 0.0037(9) -0.0025(9)
C46 0.0213(12) 0.0242(11) 0.0296(11) 0.0069(9) 0.0024(9) -0.0085(9)
C47 0.0173(12) 0.0211(11) 0.0318(11) 0.0010(9) -0.0028(9) -0.0054(9)
C48 0.0325(14) 0.0237(11) 0.0249(11) -0.0007(9) 0.0064(10) -0.0060(10)
N49 0.0226(10) 0.0244(9) 0.0198(8) 0.0024(7) 0.0028(7) -0.0057(8)
C50 0.0266(13) 0.0254(11) 0.0218(10) -0.0041(9) 0.0016(9) -0.0080(10)
C51 0.0508(17) 0.0259(12) 0.0236(11) 0.0003(9) 0.0014(11) -0.0060(12)
O52 0.0443(11) 0.0342(9) 0.0223(8) 0.0027(7) -0.0011(7) -0.0044(8)
C53 0.0411(16) 0.0406(14) 0.0211(11) 0.0025(10) 0.0020(10) -0.0210(12)
C54 0.0301(14) 0.0337(13) 0.0236(11) -0.0017(9) 0.0065(10) -0.0071(11)
N13 0.0238(10) 0.0230(9) 0.0270(9) -0.0061(7) -0.0001(8) -0.0103(8)
C14 0.0232(12) 0.0228(11) 0.0267(11) -0.0076(9) -0.0001(9) -0.0115(9)
C15 0.0167(11) 0.0155(10) 0.0283(11) -0.0067(8) 0.0015(8) -0.0049(8)
N16 0.0220(10) 0.0189(9) 0.0225(8) -0.0054(7) -0.0002(7) -0.0078(7)
C17 0.0205(12) 0.0186(10) 0.0266(10) -0.0074(8) 0.0004(9) -0.0072(9)
C18 0.0194(11) 0.0178(10) 0.0240(10) -0.0042(8) 0.0000(8) -0.0056(9)
C19 0.0215(12) 0.0224(11) 0.0209(10) -0.0051(8) 0.0010(8) -0.0061(9)
C20 0.0205(12) 0.0220(11) 0.0246(10) -0.0096(8) -0.0017(8) -0.0068(9)
C21 0.0272(13) 0.0232(11) 0.0261(11) -0.0003(9) -0.0023(9) -0.0118(10)
N22 0.0245(10) 0.0167(8) 0.0261(9) -0.0049(7) 0.0002(7) -0.0099(7)
C23 0.0276(13) 0.0156(10) 0.0393(12) -0.0079(9) -0.0056(10) -0.0057(9)
C24 0.0371(15) 0.0208(11) 0.0436(14) -0.0013(10) -0.0124(11) -0.0126(10)
O25 0.0240(9) 0.0205(8) 0.0381(9) -0.0073(7) 0.0008(7) -0.0101(7)
C26 0.0246(13) 0.0214(11) 0.0514(14) -0.0170(10) 0.0130(11) -0.0109(10)
C27 0.0209(12) 0.0169(11) 0.0510(14) -0.0043(10) 0.0023(10) -0.0064(9)
C28 0.0231(12) 0.0198(10) 0.0224(10) 0.0003(8) -0.0020(8) -0.0087(9)
C29 0.0264(13) 0.0194(11) 0.0313(11) 0.0010(9) 0.0005(9) -0.0110(9)
C30 0.0237(12) 0.0187(10) 0.0338(12) -0.0067(9) -0.0016(9) -0.0095(9)
C31 0.0226(12) 0.0217(11) 0.0270(11) -0.0069(9) -0.0027(9) -0.0087(9)
C31A 0.0173(11) 0.0165(10) 0.0220(10) -0.0022(8) -0.0015(8) -0.0051(8)
N32 0.0230(10) 0.0193(9) 0.0196(8) -0.0023(7) 0.0000(7) -0.0077(8)
C33 0.0174(11) 0.0180(10) 0.0201(10) -0.0010(8) -0.0015(8) -0.0061(8)
C33A 0.0170(11) 0.0139(9) 0.0202(9) -0.0011(8) -0.0020(8) -0.0047(8)
N34 0.0214(10) 0.0177(9) 0.0206(9) -0.0014(7) -0.0016(7) -0.0090(8)
C34A 0.0153(11) 0.0205(10) 0.0206(10) -0.0021(8) -0.0016(8) -0.0052(8)
C35 0.0188(11) 0.0211(10) 0.0258(10) -0.0044(8) -0.0010(8) -0.0085(9)
C36 0.0236(12) 0.0278(12) 0.0240(10) -0.0075(9) -0.0042(9) -0.0088(10)
C37 0.0231(12) 0.0282(12) 0.0175(10) -0.0009(8) -0.0018(8) -0.0072(9)
C38 0.0201(11) 0.0208(10) 0.0230(10) 0.0002(8) -0.0018(8) -0.0067(9)
C38A 0.0162(11) 0.0188(10) 0.0228(10) -0.0019(8) -0.0030(8) -0.0051(8)
C38B 0.0149(10) 0.0154(10) 0.0206(9) -0.0016(8) -0.0014(8) -0.0042(8)
C38C 0.0131(10) 0.0178(10) 0.0217(10) -0.0017(8) -0.0014(8) -0.0040(8)
N39 0.0310(11) 0.0213(9) 0.0182(9) -0.0014(7) -0.0005(8) -0.0141(8)

loop_
_atom_type_symbol
_atom_type_description
_atom_type_scat_dispersion_real
_atom_type_scat_dispersion_imag
_atom_type_scat_source
C C 0.0033 0.0016 'International Tables Vol C Tables 4.2.6.8 and 6.1.1.4'
H H 0.0000 0.0000 'International Tables Vol C Tables 4.2.6.8 and 6.1.1.4'
Br Br -0.2901 2.4595 'International Tables Vol C Tables 4.2.6.8 and 6.1.1.4'
N N 0.0061 0.0033 'International Tables Vol C Tables 4.2.6.8 and 6.1.1.4'
O O 0.0106 0.0060 'International Tables Vol C Tables 4.2.6.8 and 6.1.1.4'

loop_
_geom_angle_atom_site_label_1
_geom_angle_atom_site_label_2
_geom_angle_atom_site_label_3
_geom_angle
_geom_angle_site_symmetry_1
_geom_angle_site_symmetry_3
_geom_angle_publ_flag
C2 C1 C11C 120.8(2) . . ?
C2 C1 H1 119.6 . . ?
C11C C1 H1 119.6 . . ?
C1 C2 C3 120.4(2) . . ?
C1 C2 H2 119.8 . . ?
C3 C2 H2 119.8 . . ?
C4 C3 C2 120.5(2) . . ?
C4 C3 H3 119.7 . . ?
C2 C3 H3 119.7 . . ?
C3 C4 C4A 120.6(2) . . ?
C3 C4 H4 119.7 . . ?
C4A C4 H4 119.7 . . ?
N5 C4A C4 117.3(2) . . ?
N5 C4A C11C 124.1(2) . . ?
C4 C4A C11C 118.6(2) . . ?
C6 N5 C4A 118.50(19) . . ?
N5 C6 N12 116.2(2) . . ?
N5 C6 C6A 121.58(19) . . ?
N12 C6 C6A 122.2(2) . . ?
N7 C6A C11B 109.34(19) . . ?
N7 C6A C6 129.70(19) . . ?
C11B C6A C6 120.9(2) . . ?
C7A N7 C6A 108.98(18) . . ?
C7A N7 H7 128.5(19) . . ?
C6A N7 H7 122.6(19) . . ?
N7 C7A C8 129.07(19) . . ?
N7 C7A C11A 108.27(19) . . ?
C8 C7A C11A 122.7(2) . . ?
C9 C8 C7A 117.9(2) . . ?
C9 C8 H8 121.0 . . ?
C7A C8 H8 121.0 . . ?
C8 C9 C10 119.9(2) . . ?
C8 C9 H9 120.0 . . ?
C10 C9 H9 120.0 . . ?
C11 C10 C9 122.7(2) . . ?
C11 C10 Br1 119.45(16) . . ?
C9 C10 Br1 117.78(17) . . ?
C10 C11 C11A 118.37(19) . . ?
C10 C11 H11 120.8 . . ?
C11A C11 H11 120.8 . . ?
C11 C11A C7A 118.3(2) . . ?
C11 C11A C11B 135.2(2) . . ?
C7A C11A C11B 106.47(18) . . ?
C6A C11B C11C 118.4(2) . . ?
C6A C11B C11A 106.88(18) . . ?
C11C C11B C11A 134.75(19) . . ?
C1 C11C C4A 119.2(2) . . ?
C1 C11C C11B 124.5(2) . . ?
C4A C11C C11B 116.28(18) . . ?
N13 N12 C6 119.21(19) . . ?
N13 N12 H12 121.1(17) . . ?
C6 N12 H12 119.6(17) . . ?
C41 N40 N39 118.60(18) . . ?
N40 C41 C42 130.2(2) . . ?
N40 C41 H41 114.9 . . ?
C42 C41 H41 114.9 . . ?
N43 C42 C47 121.8(2) . . ?
N43 C42 C41 119.26(19) . . ?
C47 C42 C41 118.9(2) . . ?
C44 N43 C42 117.73(19) . . ?
N43 C44 C45 124.6(2) . . ?
N43 C44 H44 117.7 . . ?
C45 C44 H44 117.7 . . ?
C46 C45 C44 117.0(2) . . ?
C46 C45 C48 122.3(2) . . ?
C44 C45 C48 120.7(2) . . ?
C45 C46 C47 120.0(2) . . ?
C45 C46 H46 120.0 . . ?
C47 C46 H46 120.0 . . ?
C46 C47 C42 118.9(2) . . ?
C46 C47 H47 120.5 . . ?
C42 C47 H47 120.5 . . ?
N49 C48 C45 111.85(19) . . ?
N49 C48 H48A 109.2 . . ?
C45 C48 H48A 109.2 . . ?
N49 C48 H48B 109.2 . . ?
C45 C48 H48B 109.2 . . ?
H48A C48 H48B 107.9 . . ?
C50 N49 C48 111.44(18) . . ?
C50 N49 C54 109.06(17) . . ?
C48 N49 C54 112.00(17) . . ?
N49 C50 C51 109.44(19) . . ?
N49 C50 H50A 109.8 . . ?
C51 C50 H50A 109.8 . . ?
N49 C50 H50B 109.8 . . ?
C51 C50 H50B 109.8 . . ?
H50A C50 H50B 108.2 . . ?
O52 C51 C50 111.01(19) . . ?
O52 C51 H51A 109.4 . . ?
C50 C51 H51A 109.4 . . ?
O52 C51 H51B 109.4 . . ?
C50 C51 H51B 109.4 . . ?
H51A C51 H51B 108.0 . . ?
C53 O52 C51 110.10(17) . . ?
O52 C53 C54 111.4(2) . . ?
O52 C53 H53A 109.3 . . ?
C54 C53 H53A 109.3 . . ?
O52 C53 H53B 109.3 . . ?
C54 C53 H53B 109.3 . . ?
H53A C53 H53B 108.0 . . ?
N49 C54 C53 108.84(19) . . ?
N49 C54 H54A 109.9 . . ?
C53 C54 H54A 109.9 . . ?
N49 C54 H54B 109.9 . . ?
C53 C54 H54B 109.9 . . ?
H54A C54 H54B 108.3 . . ?
C14 N13 N12 119.4(2) . . ?
N13 C14 C15 131.0(2) . . ?
N13 C14 H14 114.5 . . ?
C15 C14 H14 114.5 . . ?
N16 C15 C20 122.1(2) . . ?
N16 C15 C14 120.11(18) . . ?
C20 C15 C14 117.8(2) . . ?
C17 N16 C15 117.70(18) . . ?
N16 C17 C18 123.8(2) . . ?
N16 C17 H17 118.1 . . ?
C18 C17 H17 118.1 . . ?
C19 C18 C17 117.3(2) . . ?
C19 C18 C21 119.32(18) . . ?
C17 C18 C21 123.2(2) . . ?
C20 C19 C18 119.74(19) . . ?
C20 C19 H19 120.1 . . ?
C18 C19 H19 120.1 . . ?
C19 C20 C15 119.3(2) . . ?
C19 C20 H20 120.3 . . ?
C15 C20 H20 120.3 . . ?
N22 C21 C18 114.53(17) . . ?
N22 C21 H21A 108.6 . . ?
C18 C21 H21A 108.6 . . ?
N22 C21 H21B 108.6 . . ?
C18 C21 H21B 108.6 . . ?
H21A C21 H21B 107.6 . . ?
C21 N22 C27 110.67(17) . . ?
C21 N22 C23 111.70(17) . . ?
C27 N22 C23 108.79(18) . . ?
N22 C23 C24 110.68(18) . . ?
N22 C23 H23A 109.5 . . ?
C24 C23 H23A 109.5 . . ?
N22 C23 H23B 109.5 . . ?
C24 C23 H23B 109.5 . . ?
H23A C23 H23B 108.1 . . ?
O25 C24 C23 110.94(18) . . ?
O25 C24 H24B 109.5 . . ?
C23 C24 H24B 109.5 . . ?
O25 C24 H24A 109.5 . . ?
C23 C24 H24A 109.5 . . ?
H24B C24 H24A 108.0 . . ?
C24 O25 C26 109.73(18) . . ?
O25 C26 C27 110.83(18) . . ?
O25 C26 H26A 109.5 . . ?
C27 C26 H26A 109.5 . . ?
O25 C26 H26B 109.5 . . ?
C27 C26 H26B 109.5 . . ?
H26A C26 H26B 108.1 . . ?
N22 C27 C26 109.92(19) . . ?
N22 C27 H27A 109.7 . . ?
C26 C27 H27A 109.7 . . ?
N22 C27 H27B 109.7 . . ?
C26 C27 H27B 109.7 . . ?
H27A C27 H27B 108.2 . . ?
C29 C28 C38C 120.9(2) . . ?
C29 C28 H28 119.6 . . ?
C38C C28 H28 119.6 . . ?
C28 C29 C30 120.9(2) . . ?
C28 C29 H29 119.5 . . ?
C30 C29 H29 119.5 . . ?
C31 C30 C29 119.6(2) . . ?
C31 C30 H30 120.2 . . ?
C29 C30 H30 120.2 . . ?
C30 C31 C31A 120.7(2) . . ?
C30 C31 H31 119.6 . . ?
C31A C31 H31 119.6 . . ?
N32 C31A C31 116.90(18) . . ?
N32 C31A C38C 123.53(19) . . ?
C31 C31A C38C 119.56(19) . . ?
C33 N32 C31A 119.34(17) . . ?
N32 C33 N39 115.41(18) . . ?
N32 C33 C33A 121.61(19) . . ?
N39 C33 C33A 123.0(2) . . ?
N34 C33A C38B 110.07(17) . . ?
N34 C33A C33 129.54(19) . . ?
C38B C33A C33 120.38(19) . . ?
C34A N34 C33A 108.72(18) . . ?
C34A N34 H34 126.4(19) . . ?
C33A N34 H34 124.6(19) . . ?
N34 C34A C35 128.4(2) . . ?
N34 C34A C38A 108.55(19) . . ?
C35 C34A C38A 123.02(19) . . ?
C36 C35 C34A 117.5(2) . . ?
C36 C35 H35 121.3 . . ?
C34A C35 H35 121.3 . . ?
C35 C36 C37 119.9(2) . . ?
C35 C36 H36 120.1 . . ?
C37 C36 H36 120.1 . . ?
C38 C37 C36 123.75(19) . . ?
C38 C37 Br2 119.16(17) . . ?
C36 C37 Br2 117.07(16) . . ?
C37 C38 C38A 117.3(2) . . ?
C37 C38 H38 121.4 . . ?
C38A C38 H38 121.4 . . ?
C38 C38A C34A 118.57(19) . . ?
C38 C38A C38B 135.0(2) . . ?
C34A C38A C38B 106.42(17) . . ?
C33A C38B C38C 118.95(18) . . ?
C33A C38B C38A 106.22(18) . . ?
C38C C38B C38A 134.83(19) . . ?
C28 C38C C31A 118.2(2) . . ?
C28 C38C C38B 125.59(19) . . ?
C31A C38C C38B 116.15(18) . . ?
N40 N39 C33 120.39(18) . . ?
N40 N39 H39 120(2) . . ?
C33 N39 H39 119(2) . . ?

loop_
_geom_bond_atom_site_label_1
_geom_bond_atom_site_label_2
_geom_bond_distance
_geom_bond_site_symmetry_2
_geom_bond_publ_flag
Br2 C37 1.909(2) . ?
Br1 C10 1.904(2) . ?
C1 C2 1.373(3) . ?
C1 C11C 1.407(3) . ?
C1 H1 0.9500 . ?
C2 C3 1.391(3) . ?
C2 H2 0.9500 . ?
C3 C4 1.375(3) . ?
C3 H3 0.9500 . ?
C4 C4A 1.418(3) . ?
C4 H4 0.9500 . ?
C4A N5 1.378(3) . ?
C4A C11C 1.419(3) . ?
N5 C6 1.320(3) . ?
C6 N12 1.374(3) . ?
C6 C6A 1.422(3) . ?
C6A N7 1.383(3) . ?
C6A C11B 1.391(3) . ?
N7 C7A 1.374(3) . ?
N7 H7 0.79(2) . ?
C7A C8 1.387(3) . ?
C7A C11A 1.424(3) . ?
C8 C9 1.379(3) . ?
C8 H8 0.9500 . ?
C9 C10 1.407(3) . ?
C9 H9 0.9500 . ?
C10 C11 1.375(3) . ?
C11 C11A 1.402(3) . ?
C11 H11 0.9500 . ?
C11A C11B 1.436(3) . ?
C11B C11C 1.430(3) . ?
N12 N13 1.361(3) . ?
N12 H12 0.87(3) . ?
N40 C41 1.293(3) . ?
N40 N39 1.348(3) . ?
C41 C42 1.467(3) . ?
C41 H41 0.9500 . ?
C42 N43 1.349(3) . ?
C42 C47 1.397(3) . ?
N43 C44 1.336(3) . ?
C44 C45 1.390(3) . ?
C44 H44 0.9500 . ?
C45 C46 1.384(3) . ?
C45 C48 1.512(3) . ?
C46 C47 1.386(3) . ?
C46 H46 0.9500 . ?
C47 H47 0.9500 . ?
C48 N49 1.463(3) . ?
C48 H48A 0.9900 . ?
C48 H48B 0.9900 . ?
N49 C50 1.458(3) . ?
N49 C54 1.465(3) . ?
C50 C51 1.508(3) . ?
C50 H50A 0.9900 . ?
C50 H50B 0.9900 . ?
C51 O52 1.432(3) . ?
C51 H51A 0.9900 . ?
C51 H51B 0.9900 . ?
O52 C53 1.418(3) . ?
C53 C54 1.509(3) . ?
C53 H53A 0.9900 . ?
C53 H53B 0.9900 . ?
C54 H54A 0.9900 . ?
C54 H54B 0.9900 . ?
N13 C14 1.290(3) . ?
C14 C15 1.459(3) . ?
C14 H14 0.9500 . ?
C15 N16 1.349(3) . ?
C15 C20 1.393(3) . ?
N16 C17 1.339(3) . ?
C17 C18 1.396(3) . ?
C17 H17 0.9500 . ?
C18 C19 1.389(3) . ?
C18 C21 1.507(3) . ?
C19 C20 1.372(3) . ?
C19 H19 0.9500 . ?
C20 H20 0.9500 . ?
C21 N22 1.454(3) . ?
C21 H21A 0.9900 . ?
C21 H21B 0.9900 . ?
N22 C27 1.458(3) . ?
N22 C23 1.461(3) . ?
C23 C24 1.512(3) . ?
C23 H23A 0.9900 . ?
C23 H23B 0.9900 . ?
C24 O25 1.421(3) . ?
C24 H24B 0.9900 . ?
C24 H24A 0.9900 . ?
O25 C26 1.435(3) . ?
C26 C27 1.498(4) . ?
C26 H26A 0.9900 . ?
C26 H26B 0.9900 . ?
C27 H27A 0.9900 . ?
C27 H27B 0.9900 . ?
C28 C29 1.370(3) . ?
C28 C38C 1.409(3) . ?
C28 H28 0.9500 . ?
C29 C30 1.402(3) . ?
C29 H29 0.9500 . ?
C30 C31 1.374(3) . ?
C30 H30 0.9500 . ?
C31 C31A 1.409(3) . ?
C31 H31 0.9500 . ?
C31A N32 1.376(3) . ?
C31A C38C 1.424(3) . ?
N32 C33 1.312(3) . ?
C33 N39 1.377(3) . ?
C33 C33A 1.426(3) . ?
C33A N34 1.372(3) . ?
C33A C38B 1.391(3) . ?
N34 C34A 1.372(3) . ?
N34 H34 0.79(3) . ?
C34A C35 1.391(3) . ?
C34A C38A 1.420(3) . ?
C35 C36 1.381(3) . ?
C35 H35 0.9500 . ?
C36 C37 1.399(3) . ?
C36 H36 0.9500 . ?
C37 C38 1.378(3) . ?
C38 C38A 1.409(3) . ?
C38 H38 0.9500 . ?
C38A C38B 1.439(3) . ?
C38B C38C 1.432(3) . ?
N39 H39 0.87(3) . ?

loop_
_geom_hbond_atom_site_label_D
_geom_hbond_atom_site_label_H
_geom_hbond_atom_site_label_A
_geom_hbond_distance_DH
_geom_hbond_distance_HA
_geom_hbond_distance_DA
_geom_hbond_angle_DHA
_geom_hbond_site_symmetry_A
N7 H7 N13 0.79(2) 2.23(3) 2.725(3) 122(2) .
C8 H8 N32 0.95 2.64 3.353(3) 132.0 1_455
N12 H12 N16 0.87(3) 2.10(3) 2.751(3) 131(2) .
C44 H44 Br1 0.95 3.10 3.610(2) 115.7 1_655
C54 H54A Br2 0.99 3.10 4.068(2) 165.5 2_665
C21 H21A Br2 0.99 3.13 3.730(2) 120.1 2_674
C26 H26A N43 0.99 2.63 3.571(3) 158.0 2_675
C26 H26B N32 0.99 2.50 3.392(3) 149.8 2_675
N34 H34 N40 0.79(3) 2.32(2) 2.780(2) 119(2) .
N34 H34 O25 0.79(3) 2.19(3) 2.865(3) 144(2) 1_545
N39 H39 N43 0.87(3) 2.01(3) 2.695(2) 134(3) .

loop_
_geom_torsion_atom_site_label_1
_geom_torsion_atom_site_label_2
_geom_torsion_atom_site_label_3
_geom_torsion_atom_site_label_4
_geom_torsion
_geom_torsion_site_symmetry_1
_geom_torsion_site_symmetry_2
_geom_torsion_site_symmetry_3
_geom_torsion_site_symmetry_4
_geom_torsion_publ_flag
C11C C1 C2 C3 0.0(3) . . . . ?
C1 C2 C3 C4 -0.4(4) . . . . ?
C2 C3 C4 C4A 0.9(4) . . . . ?
C3 C4 C4A N5 177.0(2) . . . . ?
C3 C4 C4A C11C -1.0(3) . . . . ?
C4 C4A N5 C6 -174.86(19) . . . . ?
C11C C4A N5 C6 3.0(3) . . . . ?
C4A N5 C6 N12 179.27(18) . . . . ?
C4A N5 C6 C6A -1.9(3) . . . . ?
N5 C6 C6A N7 -179.2(2) . . . . ?
N12 C6 C6A N7 -0.4(3) . . . . ?
N5 C6 C6A C11B -2.8(3) . . . . ?
N12 C6 C6A C11B 175.99(19) . . . . ?
C11B C6A N7 C7A -1.7(2) . . . . ?
C6 C6A N7 C7A 175.1(2) . . . . ?
C6A N7 C7A C8 -179.5(2) . . . . ?
C6A N7 C7A C11A 0.1(2) . . . . ?
N7 C7A C8 C9 176.4(2) . . . . ?
C11A C7A C8 C9 -3.2(3) . . . . ?
C7A C8 C9 C10 -0.4(3) . . . . ?
C8 C9 C10 C11 3.1(3) . . . . ?
C8 C9 C10 Br1 -174.16(16) . . . . ?
C9 C10 C11 C11A -2.2(3) . . . . ?
Br1 C10 C11 C11A 175.02(15) . . . . ?
C10 C11 C11A C7A -1.2(3) . . . . ?
C10 C11 C11A C11B -177.2(2) . . . . ?
N7 C7A C11A C11 -175.60(18) . . . . ?
C8 C7A C11A C11 4.0(3) . . . . ?
N7 C7A C11A C11B 1.4(2) . . . . ?
C8 C7A C11A C11B -178.97(19) . . . . ?
N7 C6A C11B C11C -176.67(18) . . . . ?
C6 C6A C11B C11C 6.3(3) . . . . ?
N7 C6A C11B C11A 2.5(2) . . . . ?
C6 C6A C11B C11A -174.56(18) . . . . ?
C11 C11A C11B C6A 173.9(2) . . . . ?
C7A C11A C11B C6A -2.4(2) . . . . ?
C11 C11A C11B C11C -7.1(4) . . . . ?
C7A C11A C11B C11C 176.6(2) . . . . ?
C2 C1 C11C C4A -0.1(3) . . . . ?
C2 C1 C11C C11B -177.7(2) . . . . ?
N5 C4A C11C C1 -177.29(19) . . . . ?
C4 C4A C11C C1 0.6(3) . . . . ?
N5 C4A C11C C11B 0.5(3) . . . . ?
C4 C4A C11C C11B 178.35(19) . . . . ?
C6A C11B C11C C1 172.6(2) . . . . ?
C11A C11B C11C C1 -6.3(4) . . . . ?
C6A C11B C11C C4A -5.0(3) . . . . ?
C11A C11B C11C C4A 176.1(2) . . . . ?
N5 C6 N12 N13 -173.53(17) . . . . ?
C6A C6 N12 N13 7.6(3) . . . . ?
N39 N40 C41 C42 0.9(3) . . . . ?
N40 C41 C42 N43 -1.5(3) . . . . ?
N40 C41 C42 C47 178.9(2) . . . . ?
C47 C42 N43 C44 -0.2(3) . . . . ?
C41 C42 N43 C44 -179.77(18) . . . . ?
C42 N43 C44 C45 0.3(3) . . . . ?
N43 C44 C45 C46 -0.4(3) . . . . ?
N43 C44 C45 C48 -177.9(2) . . . . ?
C44 C45 C46 C47 0.3(3) . . . . ?
C48 C45 C46 C47 177.87(19) . . . . ?
C45 C46 C47 C42 -0.3(3) . . . . ?
N43 C42 C47 C46 0.2(3) . . . . ?
C41 C42 C47 C46 179.76(19) . . . . ?
C46 C45 C48 N49 36.3(3) . . . . ?
C44 C45 C48 N49 -146.2(2) . . . . ?
C45 C48 N49 C50 73.2(3) . . . . ?
C45 C48 N49 C54 -164.3(2) . . . . ?
C48 N49 C50 C51 -176.78(19) . . . . ?
C54 N49 C50 C51 59.1(2) . . . . ?
N49 C50 C51 O52 -58.6(3) . . . . ?
C50 C51 O52 C53 57.9(3) . . . . ?
C51 O52 C53 C54 -58.4(3) . . . . ?
C50 N49 C54 C53 -59.0(3) . . . . ?
C48 N49 C54 C53 177.2(2) . . . . ?
O52 C53 C54 N49 59.3(3) . . . . ?
C6 N12 N13 C14 -179.71(19) . . . . ?
N12 N13 C14 C15 0.5(3) . . . . ?
N13 C14 C15 N16 2.1(3) . . . . ?
N13 C14 C15 C20 -177.4(2) . . . . ?
C20 C15 N16 C17 0.8(3) . . . . ?
C14 C15 N16 C17 -178.64(18) . . . . ?
C15 N16 C17 C18 0.4(3) . . . . ?
N16 C17 C18 C19 -0.9(3) . . . . ?
N16 C17 C18 C21 174.38(19) . . . . ?
C17 C18 C19 C20 0.2(3) . . . . ?
C21 C18 C19 C20 -175.26(19) . . . . ?
C18 C19 C20 C15 0.9(3) . . . . ?
N16 C15 C20 C19 -1.4(3) . . . . ?
C14 C15 C20 C19 177.99(19) . . . . ?
C19 C18 C21 N22 -166.98(19) . . . . ?
C17 C18 C21 N22 17.9(3) . . . . ?
C18 C21 N22 C27 -154.83(18) . . . . ?
C18 C21 N22 C23 83.8(2) . . . . ?
C21 N22 C23 C24 179.21(18) . . . . ?
C27 N22 C23 C24 56.7(2) . . . . ?
N22 C23 C24 O25 -57.6(3) . . . . ?
C23 C24 O25 C26 57.9(3) . . . . ?
C24 O25 C26 C27 -59.5(2) . . . . ?
C21 N22 C27 C26 179.00(18) . . . . ?
C23 N22 C27 C26 -57.9(2) . . . . ?
O25 C26 C27 N22 60.0(2) . . . . ?
C38C C28 C29 C30 0.2(3) . . . . ?
C28 C29 C30 C31 0.1(3) . . . . ?
C29 C30 C31 C31A -0.1(3) . . . . ?
C30 C31 C31A N32 -179.11(19) . . . . ?
C30 C31 C31A C38C -0.3(3) . . . . ?
C31 C31A N32 C33 176.80(19) . . . . ?
C38C C31A N32 C33 -2.0(3) . . . . ?
C31A N32 C33 N39 -178.82(18) . . . . ?
C31A N32 C33 C33A 1.6(3) . . . . ?
N32 C33 C33A N34 -179.2(2) . . . . ?
N39 C33 C33A N34 1.3(3) . . . . ?
N32 C33 C33A C38B 0.2(3) . . . . ?
N39 C33 C33A C38B -179.38(19) . . . . ?
C38B C33A N34 C34A 0.3(2) . . . . ?
C33 C33A N34 C34A 179.7(2) . . . . ?
C33A N34 C34A C35 179.9(2) . . . . ?
C33A N34 C34A C38A 0.7(2) . . . . ?
N34 C34A C35 C36 -176.9(2) . . . . ?
C38A C34A C35 C36 2.2(3) . . . . ?
C34A C35 C36 C37 -0.3(3) . . . . ?
C35 C36 C37 C38 -1.4(3) . . . . ?
C35 C36 C37 Br2 176.82(16) . . . . ?
C36 C37 C38 C38A 1.2(3) . . . . ?
Br2 C37 C38 C38A -176.99(15) . . . . ?
C37 C38 C38A C34A 0.6(3) . . . . ?
C37 C38 C38A C38B 178.3(2) . . . . ?
N34 C34A C38A C38 176.83(18) . . . . ?
C35 C34A C38A C38 -2.4(3) . . . . ?
N34 C34A C38A C38B -1.4(2) . . . . ?
C35 C34A C38A C38B 179.33(19) . . . . ?
N34 C33A C38B C38C 177.84(18) . . . . ?
C33 C33A C38B C38C -1.6(3) . . . . ?
N34 C33A C38B C38A -1.1(2) . . . . ?
C33 C33A C38B C38A 179.39(18) . . . . ?
C38 C38A C38B C33A -176.3(2) . . . . ?
C34A C38A C38B C33A 1.5(2) . . . . ?
C38 C38A C38B C38C 5.0(4) . . . . ?
C34A C38A C38B C38C -177.2(2) . . . . ?
C29 C28 C38C C31A -0.5(3) . . . . ?
C29 C28 C38C C38B 178.2(2) . . . . ?
N32 C31A C38C C28 179.30(19) . . . . ?
C31 C31A C38C C28 0.6(3) . . . . ?
N32 C31A C38C C38B 0.5(3) . . . . ?
C31 C31A C38C C38B -178.22(19) . . . . ?
C33A C38B C38C C28 -177.5(2) . . . . ?
C38A C38B C38C C28 1.2(4) . . . . ?
C33A C38B C38C C31A 1.3(3) . . . . ?
C38A C38B C38C C31A 179.9(2) . . . . ?
C41 N40 N39 C33 -173.21(19) . . . . ?
N32 C33 N39 N40 171.63(18) . . . . ?
C33A C33 N39 N40 -8.8(3) . . . . ?
